data_2000354
loop_
_publ_author_name
'Owens, B. E.'
'Poli, R.'

_publ_section_title
;
 Structures of two molybdenum oxo complexes [MoOCl~3~(OPPh~3~)~2~] and
 [MoOI(dmpe)~2~]I
;
_journal_issue 12
_journal_name_full 'Acta Crystallographica Section C'
_journal_page_first 2137
_journal_page_last 2140
_journal_paper_doi 10.1107/S010827019200475X
_journal_volume 48
_journal_year 1992
_chemical_formula_moiety 'C36 H30 Cl3 Mo1 O3 P2'
_chemical_formula_sum 'C36 H30 Cl3 Mo O3 P2'
_chemical_formula_weight 774.88
_symmetry_cell_setting monoclinic
_symmetry_space_group_name_H-M 'C 1 2/c 1'
_cell_angle_alpha 90
_cell_angle_beta 96.080(10)
_cell_angle_gamma 90
_cell_formula_units_Z 4
_cell_length_a 14.041(2)
_cell_length_b 13.1260(10)
_cell_length_c 19.210(4)
_cell_volume 3520.5(9)
_diffrn_radiation_type Cu
_diffrn_radiation_wavelength 1.54178
_exptl_absorpt_coefficient_mu 6.406
_exptl_crystal_density_diffrn 1.46
_exptl_crystal_F_000 1572
_cod_data_source_file gr0199.cif
_cod_data_source_block gr0199a
_cod_original_cell_volume 3521(2)
_cod_original_sg_symbol_H-M 'C 2/c'
_cod_original_formula_sum 'C36 H30 Cl3 Mo1 O3 P2'
_cod_database_code 2000354

loop_
_atom_site_label
_atom_site_fract_x
_atom_site_fract_y
_atom_site_fract_z
Mo 1.0000 .37391(6) 0.25
Cl(1) 1.16100(10) .3558(2) .30000(10)
Cl(2) 1.0461(4) .5009(4) .1859(2)
P(1) 1.0207 .17970(10) .12445(8)
O(1) 1.0322(3) .2559(4) .1834(2)
O(2) .9770(10) .4520(10) .3282(8)
C(10) 1.1378(5) .1493(6) .1010(3)
C(11) 1.2128(6) .1454(7) .1537(5)
C(12) 1.3048(7) .1164(8) .1354(7)
C(13) 1.3175(7) .0915(9) .0675(6)
C(14) 1.2428(8) .0940(10) .0183(7)
C(15) 1.1518(7) .1226(8) .0332(5)
C(20) .9624(5) .0647(6) .1489(3)
C(21) 1.0030(6) -.0300(7) .1423(5)
C(22) .9510(10) -.1135(7) .1591(6)
C(23) .8625(9) -.1067(9) .1841(6)
C(24) .8252(6) -.0136(8) .1928(5)
C(25) .8741(6) .0741(7) .1745(4)
C(30) .9534(4) .2285(6) .0485(3)
C(31) .8873(6) .1699(7) .0071(4)
C(32) .8406(7) .2060(10) -.0547(5)
C(33) .8580(7) .3060(10) -.0725(5)
C(34) .9160(10) .3654(9) -.0366(5)
C(35) .9674(7) .3290(7) .0269(4)
H(11) 1.2005 .1619 .2009
H(12) 1.3583 .1121 .1716
H(13) 1.3806 .0746 .0536
H(14) 1.2525 .0724 -.0296
H(15) 1.0986 .1256 -.0026
H(21) 1.0661 -.0387 .1252
H(22) .9777 -.1799 .1527
H(23) .8299 -.1661 .1971
H(24) .7643 -.0066 .2119
H(25) .8455 .1406 .1773
H(31) .8751 .0994 .0228
H(32) .7958 .1637 -.0842
H(33) .8241 .3329 -.1147
H(34) .9244 .4360 -.0513
H(35) 1.0114 .3714 .0555

loop_
_geom_bond_atom_site_label_1
_geom_bond_atom_site_label_2
_geom_bond_distance
Mo Cl(1) 2.373(2)
Mo Cl(2) 2.210(4)
Mo O(1) 2.090(5)
Mo O(2) 1.87(2)
P(1) O(1) 1.506(5)
P(1) C(10) 1.795(7)
P(1) C(20) 1.803(8)
P(1) C(30) 1.772(7)
